data_7212469
loop_
_publ_author_name
'Guo, Dong-Wei'
'Yao, Shi-Yan'
'Zhang, Gao'
'Tian, Yun-Qi'

_publ_section_title
;
 Chiral frameworks of ammonium zinc(ii) sulfate synthesized using an
 achiral template
;
_journal_issue 10
_journal_name_full CrystEngComm
_journal_page_first 2989
_journal_paper_doi 10.1039/c000475h
_journal_volume 12
_journal_year 2010
_chemical_formula_moiety Zn2(SO4)3(NH4)2
_chemical_formula_sum 'H8 N2 O12 S3 Zn2'
_chemical_formula_weight 455.00
_chemical_name_common 'zinc sulfate'
_chemical_name_systematic
;
?
;
_space_group_IT_number 198
_symmetry_cell_setting cubic
_symmetry_space_group_name_Hall 'P 2ac 2ab 3'
_symmetry_space_group_name_H-M 'P 21 3'
_atom_sites_solution_hydrogens geom
_atom_sites_solution_primary direct
_atom_sites_solution_secondary difmap
_audit_creation_method SHELXL-97
_cell_angle_alpha 90.00
_cell_angle_beta 90.00
_cell_angle_gamma 90.00
_cell_formula_units_Z 4
_cell_length_a 9.9945(3)
_cell_length_b 9.9945(3)
_cell_length_c 9.9945(3)
_cell_measurement_temperature 293(2)
_cell_measurement_theta_max none
_cell_measurement_theta_min none
_cell_volume 998.35(5)
_computing_cell_refinement 'Bruker SAINT'
_computing_data_collection 'Bruker SMART'
_computing_data_reduction 'Bruker SAINT'
_computing_molecular_graphics 'Bruker SHELXTL'
_computing_publication_material 'Bruker SHELXTL'
_computing_structure_refinement 'SHELXL-97 (Sheldrick, 1997)'
_computing_structure_solution 'SHELXS-97 (Sheldrick, 1990)'
_diffrn_ambient_temperature 293(2)
_diffrn_measured_fraction_theta_full 0.969
_diffrn_measured_fraction_theta_max 0.969
_diffrn_measurement_device_type 'Bruker SMART CCD area detector'
_diffrn_measurement_method 'phi and omega scans'
_diffrn_radiation_monochromator graphite
_diffrn_radiation_source 'fine-focus sealed tube'
_diffrn_radiation_type MoK\a
_diffrn_radiation_wavelength 0.71073
_diffrn_reflns_av_R_equivalents 0.0315
_diffrn_reflns_av_sigmaI/netI 0.0286
_diffrn_reflns_limit_h_max 13
_diffrn_reflns_limit_h_min -13
_diffrn_reflns_limit_k_max 9
_diffrn_reflns_limit_k_min -13
_diffrn_reflns_limit_l_max 13
_diffrn_reflns_limit_l_min -12
_diffrn_reflns_number 6284
_diffrn_reflns_theta_full 29.01
_diffrn_reflns_theta_max 29.01
_diffrn_reflns_theta_min 2.88
_diffrn_standards_decay_% 0
_exptl_absorpt_coefficient_mu 5.509
_exptl_absorpt_correction_T_max 0.8097
_exptl_absorpt_correction_T_min 0.8097
_exptl_absorpt_correction_type 'empirical used sadabs'
_exptl_crystal_colour colorless
_exptl_crystal_density_diffrn 3.027
_exptl_crystal_density_meas ?
_exptl_crystal_density_method 'not measured'
_exptl_crystal_description block
_exptl_crystal_F_000 904
_exptl_crystal_size_max 0.04
_exptl_crystal_size_mid 0.04
_exptl_crystal_size_min 0.04
_refine_diff_density_max 0.331
_refine_diff_density_min -0.425
_refine_diff_density_rms 0.098
_refine_ls_abs_structure_details 'Flack H D (1983), Acta Cryst. A39, 876-881'
_refine_ls_abs_structure_Flack 0.011(14)
_refine_ls_extinction_method none
_refine_ls_goodness_of_fit_ref 1.188
_refine_ls_hydrogen_treatment mixed
_refine_ls_matrix_type full
_refine_ls_number_parameters 70
_refine_ls_number_reflns 863
_refine_ls_number_restraints 2
_refine_ls_restrained_S_all 1.188
_refine_ls_R_factor_all 0.0197
_refine_ls_R_factor_gt 0.0182
_refine_ls_shift/su_max 0.001
_refine_ls_shift/su_mean 0.000
_refine_ls_structure_factor_coef Fsqd
_refine_ls_weighting_details 'calc w=1/[\s^2^(Fo^2^)+(0.0173P)^2^+0.0886P] where P=(Fo^2^+2Fc^2^)/3'
_refine_ls_weighting_scheme calc
_refine_ls_wR_factor_gt 0.0445
_refine_ls_wR_factor_ref 0.0448
_reflns_number_gt 836
_reflns_number_total 863
_reflns_threshold_expression >2sigma(I)
_cod_data_source_file c000475h.txt
_cod_data_source_block 1
_cod_depositor_comments
;
The following automatic conversions were performed:

'_exptl_crystal_density_meas' value 'not measured' was changed to '?'
- the value is perceived as not measured.

Automatic conversion script
Id: cif_fix_values 3008 2015-01-20 13:52:24Z robertas 
;
_cod_original_sg_symbol_H-M P2(1)3
_cod_database_code 7212469

loop_
_symmetry_equiv_pos_as_xyz
'x, y, z'
'-x+1/2, -y, z+1/2'
'-x, y+1/2, -z+1/2'
'x+1/2, -y+1/2, -z'
'z, x, y'
'z+1/2, -x+1/2, -y'
'-z+1/2, -x, y+1/2'
'-z, x+1/2, -y+1/2'
'y, z, x'
'-y, z+1/2, -x+1/2'
'y+1/2, -z+1/2, -x'
'-y+1/2, -z, x+1/2'

loop_
_atom_site_label
_atom_site_type_symbol
_atom_site_fract_x
_atom_site_fract_y
_atom_site_fract_z
_atom_site_U_iso_or_equiv
_atom_site_adp_type
_atom_site_occupancy
_atom_site_symmetry_multiplicity
_atom_site_calc_flag
_atom_site_refinement_flags
Zn1 Zn 0.83421(3) 0.33421(3) 0.16579(3) 0.01006(12) Uani 1 3 d S
Zn2 Zn 0.90727(3) 0.09273(3) 0.59273(3) 0.01120(13) Uani 1 3 d S
S1 S 0.87509(6) 0.01605(6) 0.28328(6) 0.00795(14) Uani 1 1 d .
O1 O 0.9028(2) 0.15785(19) 0.2518(2) 0.0164(4) Uani 1 1 d .
O2 O 0.83153(19) 0.00219(19) 0.42360(19) 0.0146(4) Uani 1 1 d .
O3 O 0.77009(19) -0.0381(2) 0.1965(2) 0.0170(4) Uani 1 1 d .
O4 O 0.9989(2) -0.0605(2) 0.2602(2) 0.0172(4) Uani 1 1 d .
N1 N 1.1852(3) 0.1852(3) 0.1852(3) 0.0143(8) Uani 1 3 d S
N2 N 0.5455(3) 0.0455(3) 0.4545(3) 0.0189(9) Uani 1 3 d SD
H1B H 1.227(3) 0.227(3) 0.227(3) 0.005(14) Uiso 1 3 d S
H1A H 1.220(4) 0.105(4) 0.185(5) 0.053(15) Uiso 1 1 d .
H2A H 0.521(6) 0.046(6) 0.3629(19) 0.10(2) Uiso 1 1 d D
H2B H 0.4900(7) -0.0100(7) 0.5100(7) 0.7(2) Uiso 1 3 d SD

loop_
_atom_site_aniso_label
_atom_site_aniso_U_11
_atom_site_aniso_U_22
_atom_site_aniso_U_33
_atom_site_aniso_U_23
_atom_site_aniso_U_13
_atom_site_aniso_U_12
Zn1 0.01006(12) 0.01006(12) 0.01006(12) -0.00008(12) -0.00008(12) 0.00008(12)
Zn2 0.01120(13) 0.01120(13) 0.01120(13) -0.00068(12) 0.00068(12) 0.00068(12)
S1 0.0078(3) 0.0081(3) 0.0080(3) 0.0005(2) -0.0009(2) 0.0005(2)
O1 0.0190(9) 0.0113(9) 0.0189(9) 0.0052(8) -0.0034(8) -0.0014(9)
O2 0.0171(10) 0.0177(10) 0.0089(9) -0.0001(8) 0.0039(8) -0.0048(9)
O3 0.0148(10) 0.0194(10) 0.0169(10) 0.0007(8) -0.0071(8) -0.0038(8)
O4 0.0118(9) 0.0195(11) 0.0203(10) -0.0027(9) 0.0002(8) 0.0087(8)
N1 0.0143(8) 0.0143(8) 0.0143(8) -0.0014(11) -0.0014(11) -0.0014(11)
N2 0.0189(9) 0.0189(9) 0.0189(9) -0.0004(10) -0.0004(10) 0.0004(10)

loop_
_atom_type_symbol
_atom_type_description
_atom_type_scat_dispersion_real
_atom_type_scat_dispersion_imag
_atom_type_scat_source
N N 0.0061 0.0033 'International Tables Vol C Tables 4.2.6.8 and 6.1.1.4'
O O 0.0106 0.0060 'International Tables Vol C Tables 4.2.6.8 and 6.1.1.4'
S S 0.1246 0.1234 'International Tables Vol C Tables 4.2.6.8 and 6.1.1.4'
Zn Zn 0.2839 1.4301 'International Tables Vol C Tables 4.2.6.8 and 6.1.1.4'
H H 0.0000 0.0000 'International Tables Vol C Tables 4.2.6.8 and 6.1.1.4'

loop_
_geom_angle_atom_site_label_1
_geom_angle_atom_site_label_2
_geom_angle_atom_site_label_3
_geom_angle
_geom_angle_site_symmetry_1
_geom_angle_site_symmetry_3
O1 Zn1 O1 93.75(8) 11_556 8_645
O1 Zn1 O1 93.75(8) 11_556 .
O1 Zn1 O1 93.75(8) 8_645 .
O1 Zn1 O4 173.98(8) 11_556 3_755
O1 Zn1 O4 82.23(8) 8_645 3_755
O1 Zn1 O4 90.99(8) . 3_755
O1 Zn1 O4 90.99(8) 11_556 9_654
O1 Zn1 O4 173.98(8) 8_645 9_654
O1 Zn1 O4 82.23(8) . 9_654
O4 Zn1 O4 93.32(8) 3_755 9_654
O1 Zn1 O4 82.23(8) 11_556 6_565
O1 Zn1 O4 90.99(8) 8_645 6_565
O1 Zn1 O4 173.98(8) . 6_565
O4 Zn1 O4 93.32(8) 3_755 6_565
O4 Zn1 O4 93.32(8) 9_654 6_565
O2 Zn2 O2 95.87(7) . 7_665
O2 Zn2 O2 95.87(7) . 10_646
O2 Zn2 O2 95.87(7) 7_665 10_646
O2 Zn2 O3 173.04(8) . 9_655
O2 Zn2 O3 88.64(8) 7_665 9_655
O2 Zn2 O3 88.91(8) 10_646 9_655
O2 Zn2 O3 88.64(8) . 8_645
O2 Zn2 O3 88.91(8) 7_665 8_645
O2 Zn2 O3 173.04(8) 10_646 8_645
O3 Zn2 O3 86.14(8) 9_655 8_645
O2 Zn2 O3 88.91(8) . 2_655
O2 Zn2 O3 173.04(8) 7_665 2_655
O2 Zn2 O3 88.64(8) 10_646 2_655
O3 Zn2 O3 86.14(8) 9_655 2_655
O3 Zn2 O3 86.14(8) 8_645 2_655
O3 S1 O4 108.49(12) . .
O3 S1 O2 108.48(12) . .
O4 S1 O2 110.38(11) . .
O3 S1 O1 111.25(12) . .
O4 S1 O1 107.89(12) . .
O2 S1 O1 110.34(11) . .
S1 O1 Zn1 147.12(13) . .
S1 O2 Zn2 129.06(12) . .
S1 O3 Zn2 168.90(13) . 2_654
S1 O4 Zn1 150.42(13) . 3_745

loop_
_geom_bond_atom_site_label_1
_geom_bond_atom_site_label_2
_geom_bond_distance
_geom_bond_site_symmetry_2
Zn1 O1 2.078(2) 11_556
Zn1 O1 2.0775(19) 8_645
Zn1 O1 2.0775(19) .
Zn1 O4 2.106(2) 3_755
Zn1 O4 2.106(2) 9_654
Zn1 O4 2.106(2) 6_565
Zn2 O2 2.061(2) .
Zn2 O2 2.061(2) 7_665
Zn2 O2 2.061(2) 10_646
Zn2 O3 2.125(2) 9_655
Zn2 O3 2.125(2) 8_645
Zn2 O3 2.125(2) 2_655
S1 O3 1.465(2) .
S1 O4 1.473(2) .
S1 O2 1.4750(18) .
S1 O1 1.478(2) .
O3 Zn2 2.125(2) 2_654
O4 Zn1 2.106(2) 3_745
